data_1526010
loop_
_publ_author_name
'Meyer, G.'
'Nockemann, P.'

_publ_section_title
;
 Reactivity of ammonium chloride/mercuric chloride mixtures with Monel
 containers. The new compounds (N H4)2 (N H3)x (Ni (N H3)2 Cl4) and (N
 H4)5 Cl2 (Cu Cl2) (Cu Cl4)
;
_journal_name_full 'Journal of Solid State Chemistry'
_journal_page_first 254
_journal_page_last 259
_journal_volume 162
_journal_year 2001
_chemical_formula_sum 'Cl4 H18.62 N5.54 Ni'
_chemical_name_systematic '(N H4)2 (N H3)1.54 (Ni (N H3)2 Cl4)'
_space_group_IT_number 139
_symmetry_space_group_name_Hall '-I 4 2'
_symmetry_space_group_name_H-M 'I 4/m m m'
_cell_angle_alpha 90
_cell_angle_beta 90
_cell_angle_gamma 90
_cell_formula_units_Z 2
_cell_length_a 7.709
_cell_length_b 7.709
_cell_length_c 7.942
_cell_volume 471.983
_citation_journal_id_ASTM JSSCBI
_cod_data_source_file Meyer_JSSCBI_2001_1727.cif
_cod_data_source_block H18.62Cl4N5.54Ni1
_cod_original_cell_volume 471.9826
_cod_original_formula_sum 'H18.62 Cl4 N5.54 Ni1'
_cod_database_code 1526010

loop_
_symmetry_equiv_pos_as_xyz
x,y,z
-y,x,z
-x,-y,z
y,-x,z
x,-y,-z
y,x,-z
-x,y,-z
-y,-x,-z
-x,-y,-z
y,-x,-z
x,y,-z
-y,x,-z
-x,y,z
-y,-x,z
x,-y,z
y,x,z
x+1/2,y+1/2,z+1/2
-y+1/2,x+1/2,z+1/2
-x+1/2,-y+1/2,z+1/2
y+1/2,-x+1/2,z+1/2
x+1/2,-y+1/2,-z+1/2
y+1/2,x+1/2,-z+1/2
-x+1/2,y+1/2,-z+1/2
-y+1/2,-x+1/2,-z+1/2
-x+1/2,-y+1/2,-z+1/2
y+1/2,-x+1/2,-z+1/2
x+1/2,y+1/2,-z+1/2
-y+1/2,x+1/2,-z+1/2
-x+1/2,y+1/2,z+1/2
-y+1/2,-x+1/2,z+1/2
x+1/2,-y+1/2,z+1/2
y+1/2,x+1/2,z+1/2

loop_
_atom_site_label
_atom_site_type_symbol
_atom_site_fract_x
_atom_site_fract_y
_atom_site_fract_z
_atom_site_occupancy
_atom_site_U_iso_or_equiv
N3 N-3 0 0.5 0 0.77 0.0
Cl1 Cl-1 0.22915 0.22915 0 1 0.0
N1 N-3 0 0.5 0.25 1 0.0
Ni1 Ni+2 0 0 0 1 0.0
N2 N-3 0 0 0.2584 1 0.0
